data_7023641
loop_
_publ_author_name
'Takayama, Asuka'
'Suzuki, Takayoshi'
'Ikeda, Miyu'
'Sunatsuki, Yukinari'
'Kojima, Masaaki'

_publ_section_title
;
 Comparison of ancillary ligand effects between 2,2'-bipyridine and
 2-(2'-pyridyl)phenyl in the linkage and bridging isomerism of
 5-methyltetrazolato iridium(III) and/or rhodium(III) complexes.
;
_journal_issue 40
_journal_name_full 'Dalton transactions (Cambridge, England : 2003)'
_journal_page_first 14556
_journal_page_last 14567
_journal_paper_doi 10.1039/c3dt51667a
_journal_volume 42
_journal_year 2013
_chemical_formula_moiety 'C44 H49 N6 Rh2 1+, B F4 1-, 0.5(C2 H3 N), 0.25(H2 O)'
_chemical_formula_sum 'C45 H51 B F4 Ir N6.5 O0.25 Rh'
_chemical_formula_weight 1068.84
_chemical_name_systematic
;
 ?
;
_space_group_IT_number 2
_symmetry_cell_setting triclinic
_symmetry_space_group_name_Hall '-P 1'
_symmetry_space_group_name_H-M 'P -1'
_atom_sites_solution_hydrogens geom
_atom_sites_solution_primary direct
_atom_sites_solution_secondary difmap
_audit_creation_method SHELXL-97
_cell_angle_alpha 99.082(2)
_cell_angle_beta 111.484(3)
_cell_angle_gamma 96.501(4)
_cell_formula_units_Z 2
_cell_length_a 11.6443(9)
_cell_length_b 14.1518(8)
_cell_length_c 14.4628(8)
_cell_measurement_reflns_used 17236
_cell_measurement_temperature 192(2)
_cell_measurement_theta_max 27.57
_cell_measurement_theta_min 3.04
_cell_volume 2151.6(2)
_computing_cell_refinement 'Process auto'
_computing_data_collection 'Process auto'
_computing_data_reduction CrystalStructure
_computing_molecular_graphics 'ortep-3 for win'
_computing_publication_material SHELXL-97
_computing_structure_refinement SHELXL-97
_computing_structure_solution SIR2004
_diffrn_ambient_temperature 192(2)
_diffrn_detector_area_resol_mean 10.00
_diffrn_measured_fraction_theta_full 0.991
_diffrn_measured_fraction_theta_max 0.991
_diffrn_measurement_device_type 'Rigaku R-axis rapid'
_diffrn_measurement_method \w
_diffrn_radiation_monochromator graphite
_diffrn_radiation_source 'fine-focus sealed tube'
_diffrn_radiation_type 'Mo K\a'
_diffrn_radiation_wavelength 0.71075
_diffrn_reflns_av_R_equivalents 0.0349
_diffrn_reflns_av_sigmaI/netI 0.0475
_diffrn_reflns_limit_h_max 15
_diffrn_reflns_limit_h_min -15
_diffrn_reflns_limit_k_max 18
_diffrn_reflns_limit_k_min -18
_diffrn_reflns_limit_l_max 18
_diffrn_reflns_limit_l_min -18
_diffrn_reflns_number 21169
_diffrn_reflns_theta_full 27.48
_diffrn_reflns_theta_max 27.48
_diffrn_reflns_theta_min 3.04
_exptl_absorpt_coefficient_mu 3.531
_exptl_absorpt_correction_T_max 0.7191
_exptl_absorpt_correction_T_min 0.3324
_exptl_absorpt_correction_type numerical
_exptl_absorpt_process_details 'NUMABS (Rigaku, 1999)'
_exptl_crystal_colour yellow
_exptl_crystal_density_diffrn 1.650
_exptl_crystal_density_method 'not measured'
_exptl_crystal_description platelet
_exptl_crystal_F_000 1063
_exptl_crystal_size_max 0.40
_exptl_crystal_size_mid 0.20
_exptl_crystal_size_min 0.10
_refine_diff_density_max 2.527
_refine_diff_density_min -1.424
_refine_diff_density_rms 0.158
_refine_ls_extinction_method none
_refine_ls_goodness_of_fit_ref 1.113
_refine_ls_hydrogen_treatment constr
_refine_ls_matrix_type full
_refine_ls_number_parameters 515
_refine_ls_number_reflns 9779
_refine_ls_number_restraints 18
_refine_ls_restrained_S_all 1.123
_refine_ls_R_factor_all 0.0555
_refine_ls_R_factor_gt 0.0463
_refine_ls_shift/su_max 0.000
_refine_ls_shift/su_mean 0.000
_refine_ls_structure_factor_coef Fsqd
_refine_ls_weighting_details 'calc w=1/[\s^2^(Fo^2^)+(0.0489P)^2^+9.5763P] where P=(Fo^2^+2Fc^2^)/3'
_refine_ls_weighting_scheme calc
_refine_ls_wR_factor_gt 0.1179
_refine_ls_wR_factor_ref 0.1241
_reflns_number_gt 8380
_reflns_number_total 9779
_reflns_threshold_expression 'I > 2\s(I)'
_cod_data_source_file c3dt51667a.txt
_cod_data_source_block comp12b
_cod_original_formula_sum 'C45 H51 B F4 Ir N6.50 O0.25 Rh'
_cod_database_code 7023641

loop_
_symmetry_equiv_pos_as_xyz
'x, y, z'
'-x, -y, -z'

loop_
_atom_site_label
_atom_site_type_symbol
_atom_site_fract_x
_atom_site_fract_y
_atom_site_fract_z
_atom_site_U_iso_or_equiv
_atom_site_adp_type
_atom_site_occupancy
_atom_site_symmetry_multiplicity
_atom_site_calc_flag
_atom_site_refinement_flags
Ir1 Ir -0.16468(2) 0.303678(17) 0.242260(17) 0.03225(9) Uani 1 1 d .
Rh1 Rh 0.17173(4) 0.01309(3) 0.26677(3) 0.02307(10) Uani 1 1 d .
F1 F 0.6267(11) 0.4191(8) 0.6042(8) 0.078(3) Uiso 0.50 1 d PD
F2 F 0.7774(11) 0.3970(8) 0.7228(9) 0.124(3) Uiso 0.75 1 d PD
F3 F 0.6087(6) 0.3185(5) 0.7179(5) 0.0840(16) Uiso 1 1 d D
F4 F 0.6457(11) 0.4739(8) 0.7857(8) 0.119(3) Uiso 0.75 1 d PD
F5 F 0.5431(12) 0.4235(10) 0.6313(10) 0.094(4) Uiso 0.50 1 d PD
F6 F 0.7253(15) 0.4866(10) 0.7670(11) 0.116(5) Uiso 0.50 1 d PD
O1 O -0.5000 -0.5000 0.0000 0.132(10) Uiso 0.50 2 d SP
N1 N -0.1234(5) 0.1651(3) 0.2136(3) 0.0280(10) Uani 1 1 d .
N2 N -0.0033(4) 0.1594(3) 0.2316(4) 0.0277(10) Uani 1 1 d .
N3 N 0.0041(5) 0.0678(4) 0.2282(4) 0.0295(10) Uani 1 1 d .
N4 N -0.1069(5) 0.0121(4) 0.2079(4) 0.0352(11) Uani 1 1 d .
N5 N -0.7627(19) -0.5899(15) -0.0811(15) 0.097(6) Uiso 0.50 1 d PD
N31 N -0.1043(5) 0.3320(4) 0.1280(4) 0.0342(11) Uani 1 1 d .
N42 N 0.2658(5) 0.1546(4) 0.2908(4) 0.0390(12) Uani 1 1 d .
C1 C -0.557(3) -0.510(2) 0.070(2) 0.139(12) Uiso 0.50 1 d PD
C2 C -0.6771(18) -0.5533(15) -0.0238(15) 0.071(5) Uiso 0.50 1 d PD
C5 C -0.1847(6) 0.0752(4) 0.2001(4) 0.0310(12) Uani 1 1 d .
C6 C -0.3192(7) 0.0451(5) 0.1797(6) 0.0478(17) Uani 1 1 d .
H6A H -0.3327 -0.0192 0.1952 0.057 Uiso 1 1 calc R
H6B H -0.3700 0.0420 0.1079 0.057 Uiso 1 1 calc R
H6C H -0.3438 0.0926 0.2226 0.057 Uiso 1 1 calc R
C11 C -0.2169(6) 0.3247(5) 0.3734(4) 0.0346(13) Uani 1 1 d .
C12 C -0.2211(6) 0.4110(4) 0.3320(5) 0.0350(14) Uani 1 1 d .
C13 C -0.0982(7) 0.4487(5) 0.3415(5) 0.0374(14) Uani 1 1 d .
C14 C -0.0140(6) 0.3870(5) 0.3904(4) 0.0352(14) Uani 1 1 d .
C15 C -0.0876(6) 0.3118(5) 0.4089(4) 0.0348(14) Uani 1 1 d .
C16 C -0.3192(7) 0.2691(6) 0.3931(5) 0.0462(17) Uani 1 1 d .
H16A H -0.3056 0.2021 0.3946 0.055 Uiso 1 1 calc R
H16B H -0.4004 0.2682 0.3389 0.055 Uiso 1 1 calc R
H16C H -0.3187 0.3003 0.4588 0.055 Uiso 1 1 calc R
C17 C -0.3344(7) 0.4576(5) 0.2954(6) 0.0483(18) Uani 1 1 d .
H17A H -0.4081 0.4073 0.2525 0.058 Uiso 1 1 calc R
H17B H -0.3207 0.5046 0.2558 0.058 Uiso 1 1 calc R
H17C H -0.3482 0.4912 0.3540 0.058 Uiso 1 1 calc R
C18 C -0.0579(8) 0.5402(5) 0.3132(6) 0.0539(19) Uani 1 1 d .
H18A H 0.0172 0.5353 0.2985 0.065 Uiso 1 1 calc R
H18B H -0.0389 0.5958 0.3697 0.065 Uiso 1 1 calc R
H18C H -0.1257 0.5496 0.2527 0.065 Uiso 1 1 calc R
C19 C 0.1262(7) 0.4050(6) 0.4248(6) 0.054(2) Uani 1 1 d .
H19A H 0.1520 0.4538 0.3916 0.065 Uiso 1 1 calc R
H19B H 0.1531 0.3441 0.4066 0.065 Uiso 1 1 calc R
H19C H 0.1650 0.4289 0.4988 0.065 Uiso 1 1 calc R
C20 C -0.0396(7) 0.2299(5) 0.4578(5) 0.0441(16) Uani 1 1 d .
H20A H -0.1057 0.1716 0.4298 0.053 Uiso 1 1 calc R
H20B H -0.0157 0.2489 0.5314 0.053 Uiso 1 1 calc R
H20C H 0.0337 0.2160 0.4438 0.053 Uiso 1 1 calc R
C21 C 0.2395(8) -0.1207(5) 0.2964(5) 0.0445(17) Uani 1 1 d .
C22 C 0.3106(7) -0.0695(5) 0.2520(5) 0.0429(16) Uani 1 1 d .
C23 C 0.2298(7) -0.0686(5) 0.1493(5) 0.0397(15) Uani 1 1 d .
C24 C 0.1079(7) -0.1131(4) 0.1332(5) 0.0384(15) Uani 1 1 d .
C25 C 0.1113(7) -0.1437(4) 0.2261(5) 0.0409(15) Uani 1 1 d .
C26 C 0.2905(10) -0.1481(7) 0.3979(6) 0.068(3) Uani 1 1 d .
H26A H 0.2227 -0.1601 0.4218 0.082 Uiso 1 1 calc R
H26B H 0.3564 -0.0949 0.4469 0.082 Uiso 1 1 calc R
H26C H 0.3258 -0.2073 0.3912 0.082 Uiso 1 1 calc R
C27 C 0.4508(8) -0.0336(7) 0.3001(8) 0.071(3) Uani 1 1 d .
H27A H 0.4720 0.0242 0.2759 0.085 Uiso 1 1 calc R
H27B H 0.4933 -0.0849 0.2814 0.085 Uiso 1 1 calc R
H27C H 0.4783 -0.0169 0.3743 0.085 Uiso 1 1 calc R
C28 C 0.2709(9) -0.0326(6) 0.0728(7) 0.059(2) Uani 1 1 d .
H28A H 0.3332 0.0278 0.1058 0.071 Uiso 1 1 calc R
H28B H 0.1982 -0.0200 0.0182 0.071 Uiso 1 1 calc R
H28C H 0.3085 -0.0819 0.0441 0.071 Uiso 1 1 calc R
C29 C -0.0087(8) -0.1288(5) 0.0385(6) 0.054(2) Uani 1 1 d .
H29A H -0.0803 -0.1197 0.0570 0.064 Uiso 1 1 calc R
H29B H -0.0239 -0.1951 -0.0012 0.064 Uiso 1 1 calc R
H29C H 0.0017 -0.0819 -0.0022 0.064 Uiso 1 1 calc R
C30 C 0.0041(9) -0.2005(6) 0.2382(7) 0.061(2) Uani 1 1 d .
H30A H -0.0749 -0.1951 0.1849 0.073 Uiso 1 1 calc R
H30B H 0.0039 -0.1747 0.3052 0.073 Uiso 1 1 calc R
H30C H 0.0126 -0.2690 0.2326 0.073 Uiso 1 1 calc R
C31 C 0.0147(7) 0.3670(5) 0.1454(5) 0.0398(15) Uani 1 1 d .
H31 H 0.0770 0.3754 0.2121 0.048 Uiso 1 1 calc R
C32 C 0.0507(8) 0.3917(5) 0.0698(6) 0.0450(16) Uani 1 1 d .
H32 H 0.1357 0.4185 0.0848 0.054 Uiso 1 1 calc R
C33 C -0.0388(9) 0.3766(5) -0.0275(6) 0.052(2) Uani 1 1 d .
H33 H -0.0159 0.3929 -0.0805 0.062 Uiso 1 1 calc R
C34 C -0.1618(8) 0.3379(5) -0.0480(5) 0.0465(17) Uani 1 1 d .
H34 H -0.2239 0.3263 -0.1152 0.056 Uiso 1 1 calc R
C35 C -0.1944(7) 0.3158(4) 0.0318(4) 0.0362(14) Uani 1 1 d .
C36 C -0.3204(7) 0.2797(5) 0.0230(5) 0.0392(15) Uani 1 1 d .
C37 C -0.4276(8) 0.2592(5) -0.0684(5) 0.0515(19) Uani 1 1 d .
H37 H -0.4194 0.2678 -0.1297 0.062 Uiso 1 1 calc R
C38 C -0.5433(8) 0.2272(6) -0.0697(6) 0.060(2) Uani 1 1 d .
H38 H -0.6156 0.2135 -0.1315 0.072 Uiso 1 1 calc R
C39 C -0.5544(7) 0.2148(6) 0.0196(6) 0.0523(19) Uani 1 1 d .
H39 H -0.6347 0.1924 0.0192 0.063 Uiso 1 1 calc R
C40 C -0.4489(7) 0.2350(5) 0.1100(5) 0.0455(16) Uani 1 1 d .
H40 H -0.4589 0.2265 0.1707 0.055 Uiso 1 1 calc R
C41 C -0.3298(6) 0.2669(4) 0.1146(5) 0.0356(14) Uani 1 1 d .
C42 C 0.2749(6) 0.1961(5) 0.2149(6) 0.0451(16) Uani 1 1 d .
H42 H 0.2404 0.1595 0.1467 0.054 Uiso 1 1 calc R
C43 C 0.3349(7) 0.2924(5) 0.2370(8) 0.058(2) Uani 1 1 d .
H43 H 0.3405 0.3215 0.1836 0.070 Uiso 1 1 calc R
C44 C 0.3858(7) 0.3455(6) 0.3346(8) 0.063(2) Uani 1 1 d .
H44 H 0.4275 0.4111 0.3495 0.075 Uiso 1 1 calc R
C45 C 0.3760(7) 0.3030(6) 0.4109(8) 0.061(2) Uani 1 1 d .
H45 H 0.4127 0.3389 0.4793 0.073 Uiso 1 1 calc R
C46 C 0.3124(6) 0.2073(5) 0.3884(6) 0.0420(16) Uani 1 1 d .
C47 C 0.2794(7) 0.1591(6) 0.4595(5) 0.0473(18) Uani 1 1 d .
C48 C 0.3100(7) 0.2004(7) 0.5613(6) 0.059(2) Uani 1 1 d .
H48 H 0.3656 0.2614 0.5915 0.071 Uiso 1 1 calc R
C49 C 0.2605(9) 0.1536(8) 0.6188(6) 0.069(3) Uani 1 1 d .
H49 H 0.2809 0.1830 0.6879 0.082 Uiso 1 1 calc R
C50 C 0.1823(9) 0.0652(8) 0.5765(6) 0.065(3) Uani 1 1 d .
H50 H 0.1482 0.0333 0.6164 0.078 Uiso 1 1 calc R
C51 C 0.1516(8) 0.0209(6) 0.4741(5) 0.0489(18) Uani 1 1 d .
H51 H 0.0968 -0.0406 0.4452 0.059 Uiso 1 1 calc R
C52 C 0.2013(6) 0.0669(5) 0.4151(5) 0.0369(14) Uani 1 1 d .
B1 B 0.6531(11) 0.4061(6) 0.7029(6) 0.120(7) Uani 1 1 d D

loop_
_atom_site_aniso_label
_atom_site_aniso_U_11
_atom_site_aniso_U_22
_atom_site_aniso_U_33
_atom_site_aniso_U_23
_atom_site_aniso_U_13
_atom_site_aniso_U_12
Ir1 0.03798(15) 0.02939(13) 0.02579(13) 0.00396(9) 0.00776(10) 0.01137(10)
Rh1 0.0294(2) 0.0191(2) 0.01914(19) 0.00352(16) 0.00665(17) 0.00942(16)
N1 0.035(3) 0.023(2) 0.023(2) 0.0021(19) 0.008(2) 0.008(2)
N2 0.029(3) 0.024(2) 0.026(2) 0.0050(19) 0.007(2) 0.0092(19)
N3 0.034(3) 0.028(2) 0.026(2) 0.006(2) 0.010(2) 0.009(2)
N4 0.038(3) 0.027(2) 0.040(3) 0.005(2) 0.015(2) 0.006(2)
N31 0.049(3) 0.024(2) 0.028(2) 0.007(2) 0.013(2) 0.010(2)
N42 0.033(3) 0.033(3) 0.047(3) 0.006(2) 0.011(2) 0.010(2)
C5 0.038(3) 0.026(3) 0.028(3) 0.003(2) 0.013(3) 0.007(2)
C6 0.044(4) 0.032(3) 0.068(5) 0.008(3) 0.024(4) 0.004(3)
C11 0.041(3) 0.042(3) 0.021(3) 0.004(3) 0.011(2) 0.016(3)
C12 0.042(4) 0.027(3) 0.027(3) -0.004(2) 0.007(3) 0.011(3)
C13 0.051(4) 0.030(3) 0.028(3) -0.002(2) 0.014(3) 0.011(3)
C14 0.035(3) 0.038(3) 0.026(3) -0.005(3) 0.008(2) 0.012(3)
C15 0.039(3) 0.043(3) 0.019(3) 0.001(2) 0.008(2) 0.018(3)
C16 0.047(4) 0.057(4) 0.036(3) 0.012(3) 0.017(3) 0.016(3)
C17 0.047(4) 0.044(4) 0.051(4) 0.008(3) 0.012(3) 0.023(3)
C18 0.069(5) 0.029(3) 0.058(5) -0.004(3) 0.026(4) 0.002(3)
C19 0.038(4) 0.071(5) 0.039(4) -0.007(4) 0.009(3) 0.006(4)
C20 0.056(4) 0.050(4) 0.027(3) 0.014(3) 0.011(3) 0.025(3)
C21 0.074(5) 0.033(3) 0.036(3) 0.013(3) 0.023(3) 0.031(3)
C22 0.047(4) 0.038(3) 0.045(4) 0.005(3) 0.016(3) 0.024(3)
C23 0.061(4) 0.029(3) 0.037(3) 0.007(3) 0.023(3) 0.023(3)
C24 0.054(4) 0.026(3) 0.033(3) 0.001(3) 0.013(3) 0.019(3)
C25 0.059(4) 0.021(3) 0.048(4) 0.005(3) 0.026(3) 0.012(3)
C26 0.102(7) 0.067(6) 0.042(4) 0.024(4) 0.020(4) 0.052(5)
C27 0.056(5) 0.074(6) 0.080(6) 0.006(5) 0.023(5) 0.030(5)
C28 0.092(7) 0.049(4) 0.065(5) 0.020(4) 0.053(5) 0.036(4)
C29 0.061(5) 0.039(4) 0.043(4) -0.001(3) 0.002(3) 0.018(3)
C30 0.080(6) 0.039(4) 0.073(6) 0.011(4) 0.042(5) 0.006(4)
C31 0.058(4) 0.031(3) 0.033(3) 0.005(3) 0.021(3) 0.012(3)
C32 0.062(5) 0.030(3) 0.050(4) 0.009(3) 0.030(4) 0.009(3)
C33 0.095(6) 0.030(3) 0.044(4) 0.012(3) 0.039(4) 0.017(4)
C34 0.075(5) 0.033(3) 0.033(3) 0.008(3) 0.019(3) 0.018(3)
C35 0.058(4) 0.026(3) 0.024(3) 0.006(2) 0.013(3) 0.018(3)
C36 0.054(4) 0.027(3) 0.028(3) 0.004(3) 0.006(3) 0.015(3)
C37 0.073(6) 0.040(4) 0.027(3) 0.006(3) 0.003(3) 0.013(4)
C38 0.056(5) 0.053(5) 0.042(4) 0.007(4) -0.010(4) 0.007(4)
C39 0.045(4) 0.046(4) 0.045(4) 0.003(3) -0.004(3) 0.004(3)
C40 0.047(4) 0.039(4) 0.041(4) 0.008(3) 0.006(3) 0.013(3)
C41 0.043(4) 0.027(3) 0.028(3) 0.003(2) 0.002(3) 0.015(3)
C42 0.032(4) 0.038(4) 0.066(5) 0.017(3) 0.017(3) 0.011(3)
C43 0.040(4) 0.038(4) 0.105(7) 0.025(5) 0.033(5) 0.012(3)
C44 0.039(4) 0.035(4) 0.112(8) 0.002(5) 0.034(5) 0.003(3)
C45 0.031(4) 0.047(4) 0.086(6) -0.018(4) 0.014(4) 0.006(3)
C46 0.025(3) 0.034(3) 0.056(4) -0.003(3) 0.008(3) 0.008(3)
C47 0.035(4) 0.053(4) 0.037(3) -0.006(3) -0.002(3) 0.018(3)
C48 0.044(4) 0.069(5) 0.040(4) -0.012(4) -0.004(3) 0.023(4)
C49 0.074(6) 0.094(7) 0.025(3) 0.001(4) 0.002(4) 0.045(6)
C50 0.085(7) 0.095(7) 0.033(4) 0.028(4) 0.026(4) 0.055(6)
C51 0.059(5) 0.060(5) 0.034(3) 0.012(3) 0.018(3) 0.031(4)
C52 0.038(3) 0.043(4) 0.030(3) 0.007(3) 0.009(3) 0.022(3)
B1 0.203(18) 0.051(6) 0.041(6) -0.010(5) -0.029(8) 0.059(9)

loop_
_atom_type_symbol
_atom_type_description
_atom_type_scat_dispersion_real
_atom_type_scat_dispersion_imag
_atom_type_scat_source
C C 0.0033 0.0016 'International Tables Vol C Tables 4.2.6.8 and 6.1.1.4'
H H 0.0000 0.0000 'International Tables Vol C Tables 4.2.6.8 and 6.1.1.4'
B B 0.0013 0.0007 'International Tables Vol C Tables 4.2.6.8 and 6.1.1.4'
F F 0.0171 0.0103 'International Tables Vol C Tables 4.2.6.8 and 6.1.1.4'
Ir Ir -1.4442 7.9887 'International Tables Vol C Tables 4.2.6.8 and 6.1.1.4'
N N 0.0061 0.0033 'International Tables Vol C Tables 4.2.6.8 and 6.1.1.4'
Rh Rh -1.1178 0.9187 'International Tables Vol C Tables 4.2.6.8 and 6.1.1.4'
O O 0.0106 0.0060 'International Tables Vol C Tables 4.2.6.8 and 6.1.1.4'

loop_
_geom_angle_atom_site_label_1
_geom_angle_atom_site_label_2
_geom_angle_atom_site_label_3
_geom_angle
C41 Ir1 N1 91.4(2)
C41 Ir1 N31 77.8(2)
N1 Ir1 N31 86.28(19)
C41 Ir1 C12 97.9(2)
N1 Ir1 C12 149.8(2)
N31 Ir1 C12 123.7(2)
C41 Ir1 C11 106.7(3)
N1 Ir1 C11 111.0(2)
N31 Ir1 C11 161.7(2)
C12 Ir1 C11 38.8(2)
C41 Ir1 C13 123.2(2)
N1 Ir1 C13 145.3(2)
N31 Ir1 C13 98.3(2)
C12 Ir1 C13 38.1(2)
C11 Ir1 C13 64.2(3)
C41 Ir1 C15 142.3(3)
N1 Ir1 C15 91.7(2)
N31 Ir1 C15 139.9(2)
C12 Ir1 C15 63.7(2)
C11 Ir1 C15 38.3(2)
C13 Ir1 C15 62.9(2)
C41 Ir1 C14 160.8(2)
N1 Ir1 C14 107.4(2)
N31 Ir1 C14 106.4(2)
C12 Ir1 C14 63.9(2)
C11 Ir1 C14 63.7(2)
C13 Ir1 C14 38.2(2)
C15 Ir1 C14 36.8(2)
C52 Rh1 N42 78.5(3)
C52 Rh1 N3 86.4(2)
N42 Rh1 N3 87.7(2)
C52 Rh1 C22 112.8(3)
N42 Rh1 C22 101.0(3)
N3 Rh1 C22 160.0(2)
C52 Rh1 C25 111.1(3)
N42 Rh1 C25 164.6(2)
N3 Rh1 C25 104.5(2)
C22 Rh1 C25 64.5(3)
C52 Rh1 C21 94.3(2)
N42 Rh1 C21 131.9(3)
N3 Rh1 C21 139.8(3)
C22 Rh1 C21 38.4(3)
C25 Rh1 C21 38.4(3)
C52 Rh1 C24 149.7(3)
N42 Rh1 C24 131.5(2)
N3 Rh1 C24 97.8(2)
C22 Rh1 C24 62.9(3)
C25 Rh1 C24 38.7(2)
C21 Rh1 C24 63.4(2)
C52 Rh1 C23 150.9(2)
N42 Rh1 C23 102.1(2)
N3 Rh1 C23 122.7(2)
C22 Rh1 C23 38.1(2)
C25 Rh1 C23 63.6(3)
C21 Rh1 C23 63.4(2)
C24 Rh1 C23 36.4(3)
C5 N1 N2 107.3(5)
C5 N1 Ir1 133.8(4)
N2 N1 Ir1 117.3(4)
N3 N2 N1 106.3(5)
N2 N3 N4 112.3(5)
N2 N3 Rh1 124.9(4)
N4 N3 Rh1 122.4(4)
C5 N4 N3 103.8(5)
C31 N31 C35 119.7(6)
C31 N31 Ir1 123.5(4)
C35 N31 Ir1 116.7(5)
C42 N42 C46 120.5(6)
C42 N42 Rh1 123.4(5)
C46 N42 Rh1 115.9(5)
O1 C1 C2 85.4(17)
N5 C2 C1 171(3)
N4 C5 N1 110.3(5)
N4 C5 C6 122.5(6)
N1 C5 C6 127.2(6)
C5 C6 H6A 109.5
C5 C6 H6B 109.5
H6A C6 H6B 109.5
C5 C6 H6C 109.5
H6A C6 H6C 109.5
H6B C6 H6C 109.5
C12 C11 C15 106.4(6)
C12 C11 C16 127.2(6)
C15 C11 C16 125.6(6)
C12 C11 Ir1 69.6(3)
C15 C11 Ir1 72.3(3)
C16 C11 Ir1 130.8(5)
C13 C12 C11 108.4(5)
C13 C12 C17 126.3(6)
C11 C12 C17 125.0(6)
C13 C12 Ir1 72.0(3)
C11 C12 Ir1 71.6(3)
C17 C12 Ir1 127.0(4)
C12 C13 C14 108.6(6)
C12 C13 C18 126.7(6)
C14 C13 C18 124.7(7)
C12 C13 Ir1 69.9(3)
C14 C13 Ir1 73.2(3)
C18 C13 Ir1 126.0(5)
C15 C14 C13 106.8(6)
C15 C14 C19 126.2(6)
C13 C14 C19 126.7(7)
C15 C14 Ir1 70.6(3)
C13 C14 Ir1 68.6(3)
C19 C14 Ir1 130.5(4)
C14 C15 C11 109.7(6)
C14 C15 C20 125.4(6)
C11 C15 C20 124.8(6)
C14 C15 Ir1 72.5(3)
C11 C15 Ir1 69.4(3)
C20 C15 Ir1 124.3(4)
C11 C16 H16A 109.5
C11 C16 H16B 109.5
H16A C16 H16B 109.5
C11 C16 H16C 109.5
H16A C16 H16C 109.5
H16B C16 H16C 109.5
C12 C17 H17A 109.5
C12 C17 H17B 109.5
H17A C17 H17B 109.5
C12 C17 H17C 109.5
H17A C17 H17C 109.5
H17B C17 H17C 109.5
C13 C18 H18A 109.5
C13 C18 H18B 109.5
H18A C18 H18B 109.5
C13 C18 H18C 109.5
H18A C18 H18C 109.5
H18B C18 H18C 109.5
C14 C19 H19A 109.5
C14 C19 H19B 109.5
H19A C19 H19B 109.5
C14 C19 H19C 109.5
H19A C19 H19C 109.5
H19B C19 H19C 109.5
C15 C20 H20A 109.5
C15 C20 H20B 109.5
H20A C20 H20B 109.5
C15 C20 H20C 109.5
H20A C20 H20C 109.5
H20B C20 H20C 109.5
C22 C21 C25 107.9(6)
C22 C21 C26 126.1(8)
C25 C21 C26 126.0(8)
C22 C21 Rh1 69.9(4)
C25 C21 Rh1 70.4(4)
C26 C21 Rh1 126.5(5)
C21 C22 C23 108.7(6)
C21 C22 C27 125.1(7)
C23 C22 C27 125.7(7)
C21 C22 Rh1 71.7(4)
C23 C22 Rh1 74.8(4)
C27 C22 Rh1 125.4(5)
C24 C23 C22 107.6(6)
C24 C23 C28 126.7(7)
C22 C23 C28 125.6(7)
C24 C23 Rh1 71.4(3)
C22 C23 Rh1 67.1(3)
C28 C23 Rh1 129.6(5)
C23 C24 C25 108.6(6)
C23 C24 C29 127.6(7)
C25 C24 C29 123.8(7)
C23 C24 Rh1 72.2(4)
C25 C24 Rh1 67.8(3)
C29 C24 Rh1 125.9(4)
C21 C25 C24 106.9(6)
C21 C25 C30 126.9(7)
C24 C25 C30 125.7(7)
C21 C25 Rh1 71.2(4)
C24 C25 Rh1 73.5(3)
C30 C25 Rh1 127.1(5)
C21 C26 H26A 109.5
C21 C26 H26B 109.5
H26A C26 H26B 109.5
C21 C26 H26C 109.5
H26A C26 H26C 109.5
H26B C26 H26C 109.5
C22 C27 H27A 109.5
C22 C27 H27B 109.5
H27A C27 H27B 109.5
C22 C27 H27C 109.5
H27A C27 H27C 109.5
H27B C27 H27C 109.5
C23 C28 H28A 109.5
C23 C28 H28B 109.5
H28A C28 H28B 109.5
C23 C28 H28C 109.5
H28A C28 H28C 109.5
H28B C28 H28C 109.5
C24 C29 H29A 109.5
C24 C29 H29B 109.5
H29A C29 H29B 109.5
C24 C29 H29C 109.5
H29A C29 H29C 109.5
H29B C29 H29C 109.5
C25 C30 H30A 109.5
C25 C30 H30B 109.5
H30A C30 H30B 109.5
C25 C30 H30C 109.5
H30A C30 H30C 109.5
H30B C30 H30C 109.5
N31 C31 C32 122.3(7)
N31 C31 H31 118.8
C32 C31 H31 118.8
C33 C32 C31 118.8(7)
C33 C32 H32 120.6
C31 C32 H32 120.6
C32 C33 C34 119.8(7)
C32 C33 H33 120.1
C34 C33 H33 120.1
C33 C34 C35 119.3(7)
C33 C34 H34 120.3
C35 C34 H34 120.3
N31 C35 C34 119.9(7)
N31 C35 C36 114.5(5)
C34 C35 C36 125.5(6)
C41 C36 C37 120.9(7)
C41 C36 C35 114.9(6)
C37 C36 C35 124.2(6)
C38 C37 C36 120.5(7)
C38 C37 H37 119.8
C36 C37 H37 119.8
C37 C38 C39 119.4(7)
C37 C38 H38 120.3
C39 C38 H38 120.3
C38 C39 C40 120.4(8)
C38 C39 H39 119.8
C40 C39 H39 119.8
C41 C40 C39 122.1(7)
C41 C40 H40 118.9
C39 C40 H40 118.9
C40 C41 C36 116.7(6)
C40 C41 Ir1 127.2(5)
C36 C41 Ir1 116.0(5)
N42 C42 C43 119.7(8)
N42 C42 H42 120.1
C43 C42 H42 120.1
C44 C43 C42 120.7(9)
C44 C43 H43 119.6
C42 C43 H43 119.6
C43 C44 C45 119.1(8)
C43 C44 H44 120.4
C45 C44 H44 120.4
C44 C45 C46 120.2(8)
C44 C45 H45 119.9
C46 C45 H45 119.9
N42 C46 C45 119.6(8)
N42 C46 C47 114.8(6)
C45 C46 C47 125.3(7)
C48 C47 C52 120.2(8)
C48 C47 C46 125.2(8)
C52 C47 C46 114.4(6)
C49 C48 C47 120.6(9)
C49 C48 H48 119.7
C47 C48 H48 119.7
C50 C49 C48 120.1(7)
C50 C49 H49 120.0
C48 C49 H49 120.0
C49 C50 C51 120.4(9)
C49 C50 H50 119.8
C51 C50 H50 119.8
C52 C51 C50 120.2(8)
C52 C51 H51 119.9
C50 C51 H51 119.9
C51 C52 C47 118.5(6)
C51 C52 Rh1 126.0(5)
C47 C52 Rh1 115.5(5)
F6 B1 F2 72.7(10)
F6 B1 F1 108.3(11)
F2 B1 F1 94.7(10)
F6 B1 F3 132.0(10)
F2 B1 F3 100.0(8)
F1 B1 F3 119.6(8)
F6 B1 F5 112.6(11)
F2 B1 F5 144.7(11)
F1 B1 F5 50.0(7)
F3 B1 F5 100.2(10)
F6 B1 F4 44.8(8)
F2 B1 F4 110.6(9)
F1 B1 F4 126.6(9)
F3 B1 F4 101.8(9)
F5 B1 F4 93.2(10)

loop_
_geom_bond_atom_site_label_1
_geom_bond_atom_site_label_2
_geom_bond_distance
Ir1 C41 2.061(6)
Ir1 N1 2.086(4)
Ir1 N31 2.094(5)
Ir1 C12 2.157(6)
Ir1 C11 2.183(6)
Ir1 C13 2.184(6)
Ir1 C15 2.220(6)
Ir1 C14 2.245(6)
Rh1 C52 2.046(6)
Rh1 N42 2.082(6)
Rh1 N3 2.098(5)
Rh1 C22 2.152(6)
Rh1 C25 2.166(6)
Rh1 C21 2.176(6)
Rh1 C24 2.243(6)
Rh1 C23 2.254(6)
F1 B1 1.394(11)
F2 B1 1.394(11)
F3 B1 1.369(10)
F4 B1 1.446(11)
F5 B1 1.398(12)
F6 B1 1.320(12)
O1 C1 1.42(4)
N1 C5 1.335(7)
N1 N2 1.340(7)
N2 N3 1.302(6)
N3 N4 1.341(7)
N4 C5 1.332(8)
N5 C2 1.045(15)
N31 C31 1.334(9)
N31 C35 1.365(8)
N42 C42 1.356(9)
N42 C46 1.362(9)
C1 C2 1.523(17)
C5 C6 1.480(9)
C6 H6A 0.9800
C6 H6B 0.9800
C6 H6C 0.9800
C11 C12 1.440(9)
C11 C15 1.445(9)
C11 C16 1.492(10)
C12 C13 1.418(10)
C12 C17 1.500(9)
C13 C14 1.452(9)
C13 C18 1.495(10)
C14 C15 1.411(10)
C14 C19 1.498(9)
C15 C20 1.507(9)
C16 H16A 0.9800
C16 H16B 0.9800
C16 H16C 0.9800
C17 H17A 0.9800
C17 H17B 0.9800
C17 H17C 0.9800
C18 H18A 0.9800
C18 H18B 0.9800
C18 H18C 0.9800
C19 H19A 0.9800
C19 H19B 0.9800
C19 H19C 0.9800
C20 H20A 0.9800
C20 H20B 0.9800
C20 H20C 0.9800
C21 C22 1.422(11)
C21 C25 1.429(11)
C21 C26 1.501(10)
C22 C23 1.441(9)
C22 C27 1.508(11)
C23 C24 1.404(10)
C23 C28 1.492(10)
C24 C25 1.464(9)
C24 C29 1.497(10)
C25 C30 1.488(11)
C26 H26A 0.9800
C26 H26B 0.9800
C26 H26C 0.9800
C27 H27A 0.9800
C27 H27B 0.9800
C27 H27C 0.9800
C28 H28A 0.9800
C28 H28B 0.9800
C28 H28C 0.9800
C29 H29A 0.9800
C29 H29B 0.9800
C29 H29C 0.9800
C30 H30A 0.9800
C30 H30B 0.9800
C30 H30C 0.9800
C31 C32 1.385(9)
C31 H31 0.9500
C32 C33 1.376(11)
C32 H32 0.9500
C33 C34 1.378(12)
C33 H33 0.9500
C34 C35 1.407(9)
C34 H34 0.9500
C35 C36 1.450(10)
C36 C41 1.406(9)
C36 C37 1.407(9)
C37 C38 1.365(12)
C37 H37 0.9500
C38 C39 1.380(12)
C38 H38 0.9500
C39 C40 1.388(10)
C39 H39 0.9500
C40 C41 1.384(10)
C40 H40 0.9500
C42 C43 1.389(10)
C42 H42 0.9500
C43 C44 1.364(13)
C43 H43 0.9500
C44 C45 1.370(13)
C44 H44 0.9500
C45 C46 1.396(11)
C45 H45 0.9500
C46 C47 1.457(11)
C47 C48 1.389(10)
C47 C52 1.408(10)
C48 C49 1.379(14)
C48 H48 0.9500
C49 C50 1.365(14)
C49 H49 0.9500
C50 C51 1.408(10)
C50 H50 0.9500
C51 C52 1.392(10)
C51 H51 0.9500

loop_
_geom_torsion_atom_site_label_1
_geom_torsion_atom_site_label_2
_geom_torsion_atom_site_label_3
_geom_torsion_atom_site_label_4
_geom_torsion
C41 Ir1 N1 C5 -55.7(6)
N31 Ir1 N1 C5 -133.4(6)
C12 Ir1 N1 C5 52.8(7)
C11 Ir1 N1 C5 52.8(6)
C13 Ir1 N1 C5 127.4(6)
C15 Ir1 N1 C5 86.7(6)
C14 Ir1 N1 C5 120.6(5)
C41 Ir1 N1 N2 140.9(4)
N31 Ir1 N1 N2 63.2(4)
C12 Ir1 N1 N2 -110.6(5)
C11 Ir1 N1 N2 -110.6(4)
C13 Ir1 N1 N2 -36.0(6)
C15 Ir1 N1 N2 -76.7(4)
C14 Ir1 N1 N2 -42.8(4)
C5 N1 N2 N3 0.2(6)
Ir1 N1 N2 N3 167.7(3)
N1 N2 N3 N4 0.4(6)
N1 N2 N3 Rh1 -172.6(3)
C52 Rh1 N3 N2 75.6(5)
N42 Rh1 N3 N2 -3.0(5)
C22 Rh1 N3 N2 -119.6(8)
C25 Rh1 N3 N2 -173.5(4)
C21 Rh1 N3 N2 168.0(4)
C24 Rh1 N3 N2 -134.5(5)
C23 Rh1 N3 N2 -105.9(5)
C52 Rh1 N3 N4 -96.7(5)
N42 Rh1 N3 N4 -175.3(4)
C22 Rh1 N3 N4 68.1(9)
C25 Rh1 N3 N4 14.2(5)
C21 Rh1 N3 N4 -4.3(6)
C24 Rh1 N3 N4 53.1(5)
C23 Rh1 N3 N4 81.8(5)
N2 N3 N4 C5 -0.8(6)
Rh1 N3 N4 C5 172.4(4)
C41 Ir1 N31 C31 178.9(5)
N1 Ir1 N31 C31 -88.9(5)
C12 Ir1 N31 C31 87.4(5)
C11 Ir1 N31 C31 72.5(9)
C13 Ir1 N31 C31 56.5(5)
C15 Ir1 N31 C31 -0.7(6)
C14 Ir1 N31 C31 18.2(5)
C41 Ir1 N31 C35 0.9(4)
N1 Ir1 N31 C35 93.2(4)
C12 Ir1 N31 C35 -90.6(5)
C11 Ir1 N31 C35 -105.5(8)
C13 Ir1 N31 C35 -121.4(4)
C15 Ir1 N31 C35 -178.7(4)
C14 Ir1 N31 C35 -159.8(4)
C52 Rh1 N42 C42 -168.6(5)
N3 Rh1 N42 C42 -81.8(5)
C22 Rh1 N42 C42 80.1(5)
C25 Rh1 N42 C42 61.2(11)
C21 Rh1 N42 C42 106.1(5)
C24 Rh1 N42 C42 16.6(6)
C23 Rh1 N42 C42 41.2(5)
C52 Rh1 N42 C46 7.5(4)
N3 Rh1 N42 C46 94.3(4)
C22 Rh1 N42 C46 -103.9(5)
C25 Rh1 N42 C46 -122.8(9)
C21 Rh1 N42 C46 -77.9(5)
C24 Rh1 N42 C46 -167.3(4)
C23 Rh1 N42 C46 -142.8(4)
N3 N4 C5 N1 0.9(6)
N3 N4 C5 C6 -178.8(6)
N2 N1 C5 N4 -0.7(6)
Ir1 N1 C5 N4 -165.3(4)
N2 N1 C5 C6 179.0(6)
Ir1 N1 C5 C6 14.4(10)
C41 Ir1 C11 C12 -81.8(4)
N1 Ir1 C11 C12 180.0(3)
N31 Ir1 C11 C12 20.0(9)
C13 Ir1 C11 C12 37.6(4)
C15 Ir1 C11 C12 115.8(5)
C14 Ir1 C11 C12 80.3(4)
C41 Ir1 C11 C15 162.4(4)
N1 Ir1 C11 C15 64.2(4)
N31 Ir1 C11 C15 -95.9(8)
C12 Ir1 C11 C15 -115.8(5)
C13 Ir1 C11 C15 -78.3(4)
C14 Ir1 C11 C15 -35.5(4)
C41 Ir1 C11 C16 40.3(7)
N1 Ir1 C11 C16 -57.9(6)
N31 Ir1 C11 C16 142.1(7)
C12 Ir1 C11 C16 122.1(8)
C13 Ir1 C11 C16 159.7(7)
C15 Ir1 C11 C16 -122.1(8)
C14 Ir1 C11 C16 -157.6(7)
C15 C11 C12 C13 0.4(6)
C16 C11 C12 C13 170.6(6)
Ir1 C11 C12 C13 -63.0(4)
C15 C11 C12 C17 -173.9(6)
C16 C11 C12 C17 -3.7(10)
Ir1 C11 C12 C17 122.8(6)
C15 C11 C12 Ir1 63.4(4)
C16 C11 C12 Ir1 -126.4(6)
C41 Ir1 C12 C13 -135.9(4)
N1 Ir1 C12 C13 117.3(5)
N31 Ir1 C12 C13 -55.3(4)
C11 Ir1 C12 C13 117.3(5)
C15 Ir1 C12 C13 78.8(4)
C14 Ir1 C12 C13 37.6(4)
C41 Ir1 C12 C11 106.8(4)
N1 Ir1 C12 C11 0.0(6)
N31 Ir1 C12 C11 -172.6(3)
C13 Ir1 C12 C11 -117.3(5)
C15 Ir1 C12 C11 -38.5(4)
C14 Ir1 C12 C11 -79.7(4)
C41 Ir1 C12 C17 -13.5(7)
N1 Ir1 C12 C17 -120.4(6)
N31 Ir1 C12 C17 67.0(7)
C11 Ir1 C12 C17 -120.4(8)
C13 Ir1 C12 C17 122.3(8)
C15 Ir1 C12 C17 -158.9(7)
C14 Ir1 C12 C17 159.9(7)
C11 C12 C13 C14 -0.6(6)
C17 C12 C13 C14 173.5(6)
Ir1 C12 C13 C14 -63.3(4)
C11 C12 C13 C18 -176.8(6)
C17 C12 C13 C18 -2.6(10)
Ir1 C12 C13 C18 120.5(6)
C11 C12 C13 Ir1 62.7(4)
C17 C12 C13 Ir1 -123.1(6)
C41 Ir1 C13 C12 55.5(5)
N1 Ir1 C13 C12 -128.2(4)
N31 Ir1 C13 C12 136.3(4)
C11 Ir1 C13 C12 -38.2(4)
C15 Ir1 C13 C12 -81.2(4)
C14 Ir1 C13 C12 -117.7(5)
C41 Ir1 C13 C14 173.2(4)
N1 Ir1 C13 C14 -10.5(6)
N31 Ir1 C13 C14 -106.0(4)
C12 Ir1 C13 C14 117.7(5)
C11 Ir1 C13 C14 79.5(4)
C15 Ir1 C13 C14 36.5(4)
C41 Ir1 C13 C18 -65.8(7)
N1 Ir1 C13 C18 110.5(6)
N31 Ir1 C13 C18 15.0(7)
C12 Ir1 C13 C18 -121.3(8)
C11 Ir1 C13 C18 -159.5(7)
C15 Ir1 C13 C18 157.5(7)
C14 Ir1 C13 C18 121.0(8)
C12 C13 C14 C15 0.6(6)
C18 C13 C14 C15 176.9(6)
Ir1 C13 C14 C15 -60.6(4)
C12 C13 C14 C19 -173.5(6)
C18 C13 C14 C19 2.8(10)
Ir1 C13 C14 C19 125.3(6)
C12 C13 C14 Ir1 61.3(4)
C18 C13 C14 Ir1 -122.5(6)
C41 Ir1 C14 C15 100.4(8)
N1 Ir1 C14 C15 -68.4(4)
N31 Ir1 C14 C15 -159.6(3)
C12 Ir1 C14 C15 80.3(4)
C11 Ir1 C14 C15 36.9(3)
C13 Ir1 C14 C15 117.8(5)
C41 Ir1 C14 C13 -17.5(10)
N1 Ir1 C14 C13 173.8(4)
N31 Ir1 C14 C13 82.5(4)
C12 Ir1 C14 C13 -37.5(4)
C11 Ir1 C14 C13 -80.9(4)
C15 Ir1 C14 C13 -117.8(5)
C41 Ir1 C14 C19 -138.1(8)
N1 Ir1 C14 C19 53.1(7)
N31 Ir1 C14 C19 -38.1(7)
C12 Ir1 C14 C19 -158.2(8)
C11 Ir1 C14 C19 158.4(8)
C13 Ir1 C14 C19 -120.7(9)
C15 Ir1 C14 C19 121.5(8)
C13 C14 C15 C11 -0.4(6)
C19 C14 C15 C11 173.8(6)
Ir1 C14 C15 C11 -59.7(4)
C13 C14 C15 C20 179.4(5)
C19 C14 C15 C20 -6.5(10)
Ir1 C14 C15 C20 120.1(6)
C13 C14 C15 Ir1 59.3(4)
C19 C14 C15 Ir1 -126.5(6)
C12 C11 C15 C14 0.0(6)
C16 C11 C15 C14 -170.4(6)
Ir1 C11 C15 C14 61.6(4)
C12 C11 C15 C20 -179.8(5)
C16 C11 C15 C20 9.8(9)
Ir1 C11 C15 C20 -118.2(6)
C12 C11 C15 Ir1 -61.6(4)
C16 C11 C15 Ir1 128.0(6)
C41 Ir1 C15 C14 -148.0(4)
N1 Ir1 C15 C14 117.4(4)
N31 Ir1 C15 C14 31.2(5)
C12 Ir1 C15 C14 -80.8(4)
C11 Ir1 C15 C14 -119.8(5)
C13 Ir1 C15 C14 -37.9(4)
C41 Ir1 C15 C11 -28.3(6)
N1 Ir1 C15 C11 -122.8(4)
N31 Ir1 C15 C11 151.0(4)
C12 Ir1 C15 C11 38.9(4)
C13 Ir1 C15 C11 81.8(4)
C14 Ir1 C15 C11 119.8(5)
C41 Ir1 C15 C20 90.5(6)
N1 Ir1 C15 C20 -4.0(6)
N31 Ir1 C15 C20 -90.2(7)
C12 Ir1 C15 C20 157.8(7)
C11 Ir1 C15 C20 118.8(8)
C13 Ir1 C15 C20 -159.3(7)
C14 Ir1 C15 C20 -121.4(7)
C52 Rh1 C21 C22 -122.2(4)
N42 Rh1 C21 C22 -43.9(5)
N3 Rh1 C21 C22 148.3(4)
C25 Rh1 C21 C22 118.6(6)
C24 Rh1 C21 C22 79.2(4)
C23 Rh1 C21 C22 38.3(4)
C52 Rh1 C21 C25 119.2(4)
N42 Rh1 C21 C25 -162.5(4)
N3 Rh1 C21 C25 29.7(5)
C22 Rh1 C21 C25 -118.6(6)
C24 Rh1 C21 C25 -39.4(4)
C23 Rh1 C21 C25 -80.3(4)
C52 Rh1 C21 C26 -1.6(8)
N42 Rh1 C21 C26 76.7(8)
N3 Rh1 C21 C26 -91.1(8)
C22 Rh1 C21 C26 120.6(10)
C25 Rh1 C21 C26 -120.8(9)
C24 Rh1 C21 C26 -160.2(9)
C23 Rh1 C21 C26 158.9(9)
C25 C21 C22 C23 -5.7(7)
C26 C21 C22 C23 172.7(6)
Rh1 C21 C22 C23 -66.2(4)
C25 C21 C22 C27 -178.6(6)
C26 C21 C22 C27 -0.2(11)
Rh1 C21 C22 C27 120.9(7)
C25 C21 C22 Rh1 60.4(4)
C26 C21 C22 Rh1 -121.1(7)
C52 Rh1 C22 C21 66.3(5)
N42 Rh1 C22 C21 148.3(4)
N3 Rh1 C22 C21 -97.2(8)
C25 Rh1 C22 C21 -37.2(4)
C24 Rh1 C22 C21 -80.6(4)
C23 Rh1 C22 C21 -116.1(6)
C52 Rh1 C22 C23 -177.6(4)
N42 Rh1 C22 C23 -95.6(4)
N3 Rh1 C22 C23 18.9(10)
C25 Rh1 C22 C23 79.0(4)
C21 Rh1 C22 C23 116.1(6)
C24 Rh1 C22 C23 35.6(4)
C52 Rh1 C22 C27 -54.3(8)
N42 Rh1 C22 C27 27.7(8)
N3 Rh1 C22 C27 142.2(7)
C25 Rh1 C22 C27 -157.8(8)
C21 Rh1 C22 C27 -120.6(9)
C24 Rh1 C22 C27 158.8(8)
C23 Rh1 C22 C27 123.3(9)
C21 C22 C23 C24 4.0(7)
C27 C22 C23 C24 176.8(6)
Rh1 C22 C23 C24 -60.2(4)
C21 C22 C23 C28 -172.5(6)
C27 C22 C23 C28 0.4(11)
Rh1 C22 C23 C28 123.3(6)
C21 C22 C23 Rh1 64.2(4)
C27 C22 C23 Rh1 -123.0(7)
C52 Rh1 C23 C24 123.7(6)
N42 Rh1 C23 C24 -148.4(4)
N3 Rh1 C23 C24 -53.3(4)
C22 Rh1 C23 C24 119.2(6)
C25 Rh1 C23 C24 37.5(4)
C21 Rh1 C23 C24 80.6(4)
C52 Rh1 C23 C22 4.6(8)
N42 Rh1 C23 C22 92.5(4)
N3 Rh1 C23 C22 -172.4(4)
C25 Rh1 C23 C22 -81.7(5)
C21 Rh1 C23 C22 -38.6(4)
C24 Rh1 C23 C22 -119.2(6)
C52 Rh1 C23 C28 -113.6(8)
N42 Rh1 C23 C28 -25.7(8)
N3 Rh1 C23 C28 69.4(8)
C22 Rh1 C23 C28 -118.1(9)
C25 Rh1 C23 C28 160.1(8)
C21 Rh1 C23 C28 -156.7(8)
C24 Rh1 C23 C28 122.7(9)
C22 C23 C24 C25 -0.7(7)
C28 C23 C24 C25 175.7(6)
Rh1 C23 C24 C25 -58.2(4)
C22 C23 C24 C29 179.6(6)
C28 C23 C24 C29 -4.0(10)
Rh1 C23 C24 C29 122.1(6)
C22 C23 C24 Rh1 57.6(4)
C28 C23 C24 Rh1 -126.1(6)
C52 Rh1 C24 C23 -126.6(5)
N42 Rh1 C24 C23 43.2(5)
N3 Rh1 C24 C23 137.1(4)
C22 Rh1 C24 C23 -37.2(4)
C25 Rh1 C24 C23 -119.5(6)
C21 Rh1 C24 C23 -80.4(4)
C52 Rh1 C24 C25 -7.1(7)
N42 Rh1 C24 C25 162.7(4)
N3 Rh1 C24 C25 -103.4(4)
C22 Rh1 C24 C25 82.3(4)
C21 Rh1 C24 C25 39.1(4)
C23 Rh1 C24 C25 119.5(6)
C52 Rh1 C24 C29 109.4(7)
N42 Rh1 C24 C29 -80.7(7)
N3 Rh1 C24 C29 13.1(7)
C22 Rh1 C24 C29 -161.2(8)
C25 Rh1 C24 C29 116.5(8)
C21 Rh1 C24 C29 155.6(8)
C23 Rh1 C24 C29 -124.0(8)
C22 C21 C25 C24 5.2(7)
C26 C21 C25 C24 -173.3(6)
Rh1 C21 C25 C24 65.3(4)
C22 C21 C25 C30 177.2(6)
C26 C21 C25 C30 -1.3(11)
Rh1 C21 C25 C30 -122.7(7)
C22 C21 C25 Rh1 -60.1(4)
C26 C21 C25 Rh1 121.4(7)
C23 C24 C25 C21 -2.8(7)
C29 C24 C25 C21 176.9(6)
Rh1 C24 C25 C21 -63.8(4)
C23 C24 C25 C30 -174.9(6)
C29 C24 C25 C30 4.8(10)
Rh1 C24 C25 C30 124.1(7)
C23 C24 C25 Rh1 61.0(4)
C29 C24 C25 Rh1 -119.3(6)
C52 Rh1 C25 C21 -68.9(4)
N42 Rh1 C25 C21 57.8(11)
N3 Rh1 C25 C21 -160.7(4)
C22 Rh1 C25 C21 37.1(4)
C24 Rh1 C25 C21 114.9(6)
C23 Rh1 C25 C21 79.7(4)
C52 Rh1 C25 C24 176.2(4)
N42 Rh1 C25 C24 -57.2(11)
N3 Rh1 C25 C24 84.4(4)
C22 Rh1 C25 C24 -77.8(4)
C21 Rh1 C25 C24 -114.9(6)
C23 Rh1 C25 C24 -35.2(4)
C52 Rh1 C25 C30 53.6(8)
N42 Rh1 C25 C30 -179.7(8)
N3 Rh1 C25 C30 -38.2(7)
C22 Rh1 C25 C30 159.6(8)
C21 Rh1 C25 C30 122.5(9)
C24 Rh1 C25 C30 -122.6(9)
C23 Rh1 C25 C30 -157.8(8)
C35 N31 C31 C32 2.6(9)
Ir1 N31 C31 C32 -175.3(5)
N31 C31 C32 C33 -2.1(10)
C31 C32 C33 C34 0.2(10)
C32 C33 C34 C35 1.1(10)
C31 N31 C35 C34 -1.3(9)
Ir1 N31 C35 C34 176.7(4)
C31 N31 C35 C36 -178.7(5)
Ir1 N31 C35 C36 -0.7(7)
C33 C34 C35 N31 -0.5(9)
C33 C34 C35 C36 176.6(6)
N31 C35 C36 C41 -0.2(8)
C34 C35 C36 C41 -177.4(6)
N31 C35 C36 C37 179.1(6)
C34 C35 C36 C37 1.9(10)
C41 C36 C37 C38 0.5(10)
C35 C36 C37 C38 -178.7(7)
C36 C37 C38 C39 0.0(12)
C37 C38 C39 C40 0.1(12)
C38 C39 C40 C41 -0.6(11)
C39 C40 C41 C36 1.0(10)
C39 C40 C41 Ir1 178.1(5)
C37 C36 C41 C40 -0.9(9)
C35 C36 C41 C40 178.4(5)
C37 C36 C41 Ir1 -178.4(5)
C35 C36 C41 Ir1 0.9(7)
N1 Ir1 C41 C40 96.0(6)
N31 Ir1 C41 C40 -178.1(6)
C12 Ir1 C41 C40 -55.2(6)
C11 Ir1 C41 C40 -16.4(6)
C13 Ir1 C41 C40 -86.1(6)
C15 Ir1 C41 C40 1.4(8)
C14 Ir1 C41 C40 -73.3(10)
N1 Ir1 C41 C36 -86.8(5)
N31 Ir1 C41 C36 -1.0(4)
C12 Ir1 C41 C36 122.0(5)
C11 Ir1 C41 C36 160.7(4)
C13 Ir1 C41 C36 91.1(5)
C15 Ir1 C41 C36 178.6(4)
C14 Ir1 C41 C36 103.9(8)
C46 N42 C42 C43 1.5(9)
Rh1 N42 C42 C43 177.3(5)
N42 C42 C43 C44 0.6(10)
C42 C43 C44 C45 -0.6(11)
C43 C44 C45 C46 -1.3(11)
C42 N42 C46 C45 -3.4(9)
Rh1 N42 C46 C45 -179.6(5)
C42 N42 C46 C47 170.9(6)
Rh1 N42 C46 C47 -5.3(7)
C44 C45 C46 N42 3.4(10)
C44 C45 C46 C47 -170.3(7)
N42 C46 C47 C48 -176.2(6)
C45 C46 C47 C48 -2.2(11)
N42 C46 C47 C52 -1.8(8)
C45 C46 C47 C52 172.1(6)
C52 C47 C48 C49 -2.6(11)
C46 C47 C48 C49 171.4(7)
C47 C48 C49 C50 1.1(12)
C48 C49 C50 C51 0.1(12)
C49 C50 C51 C52 0.2(12)
C50 C51 C52 C47 -1.6(10)
C50 C51 C52 Rh1 178.4(5)
C48 C47 C52 C51 2.8(10)
C46 C47 C52 C51 -171.8(6)
C48 C47 C52 Rh1 -177.2(5)
C46 C47 C52 Rh1 8.2(7)
N42 Rh1 C52 C51 171.6(6)
N3 Rh1 C52 C51 83.2(6)
C22 Rh1 C52 C51 -91.2(6)
C25 Rh1 C52 C51 -20.9(6)
C21 Rh1 C52 C51 -56.4(6)
C24 Rh1 C52 C51 -16.1(9)
C23 Rh1 C52 C51 -94.2(7)
N42 Rh1 C52 C47 -8.4(5)
N3 Rh1 C52 C47 -96.8(5)
C22 Rh1 C52 C47 88.8(5)
C25 Rh1 C52 C47 159.1(5)
C21 Rh1 C52 C47 123.6(5)
C24 Rh1 C52 C47 163.9(5)
C23 Rh1 C52 C47 85.8(7)
